data_7135953
loop_
_publ_author_name
'Zhang, Rui'
'Yang, Meng-Jie'
'Lin, Bin'
'Wu, Zhi'
'Song, An-Min'
'Yang, Qing'
'Zhang, Li'
'Liang, Ru-Ping'
'Qiu, Jian-Ding'

_publ_section_title
;
 Electrostatically polarized hydrogen-bonded organic frameworks for
 high-efficiency gold recovery from acidic electronic waste leachates
;
_journal_name_full 'Chemical Communications'
_journal_paper_doi 10.1039/D6CC02074G
_journal_year 2026
_chemical_formula_moiety 'C14 H8 N4 O2'
_chemical_formula_sum 'C14 H8 N4 O2'
_chemical_formula_weight 264.24
_space_group_crystal_system monoclinic
_space_group_IT_number 14
_space_group_name_Hall '-P 2ybc'
_space_group_name_H-M_alt 'P 1 21/c 1'
_atom_sites_solution_hydrogens geom
_atom_sites_solution_primary iterative
_audit_creation_date 2024-10-23
_audit_creation_method
;
Olex2 1.5
(compiled 2024.02.16 svn.r378c4104 for OlexSys, GUI svn.r6928)
;
_audit_update_record
;
2024-10-24 deposited with the CCDC.	2026-06-22 downloaded from the CCDC.
;
_cell_angle_alpha 90
_cell_angle_beta 104.812(3)
_cell_angle_gamma 90
_cell_formula_units_Z 4
_cell_length_a 11.4805(3)
_cell_length_b 15.5624(5)
_cell_length_c 6.9833(2)
_cell_measurement_reflns_used 4640
_cell_measurement_temperature 293(2)
_cell_measurement_theta_max 74.3910
_cell_measurement_theta_min 4.8490
_cell_volume 1206.21(6)
_computing_cell_refinement 'CrysAlisPro 1.171.40.84a (Rigaku OD, 2020)'
_computing_data_collection 'CrysAlisPro 1.171.40.84a (Rigaku OD, 2020)'
_computing_data_reduction 'CrysAlisPro 1.171.40.84a (Rigaku OD, 2020)'
_computing_molecular_graphics 'Olex2 1.5 (Dolomanov et al., 2009)'
_computing_publication_material 'Olex2 1.5 (Dolomanov et al., 2009)'
_computing_structure_refinement 'SHELXL 2018/3 (Sheldrick, 2015)'
_computing_structure_solution 'olex2.solve 1.5 (Bourhis et al., 2015)'
_diffrn_ambient_temperature 293(2)
_diffrn_detector_area_resol_mean 10.0000
_diffrn_detector_type HyPix
_diffrn_measured_fraction_theta_full 0.993
_diffrn_measured_fraction_theta_max 0.993
_diffrn_measurement_details
;
List of Runs (angles in degrees, time in seconds):

  # Type    Start    End  Width  t~exp~   \w     \q     \k     \f   Frames
#--------------------------------------------------------------------------
  1  \w    -23.00  27.00   0.50    0.16    --  -48.70  19.00 -30.00  100
  2  \w    -23.00  26.00   0.50    0.16    --  -48.70  19.00 -90.00   98
  3  \w    -64.00 -30.00   0.50    0.64    -- -101.00  61.00-180.00   68
  4  \w    -94.00 -69.00   0.50    0.64    -- -101.00 126.00 -46.00   50
  5  \w   -109.00 -57.00   0.50    0.64    -- -101.00 125.00 -90.00  104
  6  \w   -124.00 -86.00   0.50    0.64    -- -101.00 144.00 122.00   76
  7  \w     69.00  94.00   0.50    0.16    --   48.70 144.00 122.00   50
  8  \w     99.00 175.00   0.50    0.64    --  103.25  45.00 -60.00  152
  9  \w    135.00 163.00   0.50    0.64    --  103.25  45.00-120.00   56
 10  \w     93.00 174.00   0.50    0.64    --  103.25  45.00 -90.00  162
 11  \w     52.00 106.00   0.50    0.64    --  103.25 -94.00-120.00  108
 12  \w     40.00  71.00   0.50    0.64    --  103.25 -61.00   0.00   62
 13  \w     31.00 101.00   0.50    0.64    --  103.25 -77.00  30.00  140
 14  \w     57.00 104.00   0.50    0.16    --   48.70-144.00  68.00   94
 15  \w     40.00 125.00   0.50    0.64    --  103.25-144.00  68.00  170
 16  \w     34.00  59.00   0.50    0.16    --   48.70-126.00-123.00   50
 17  \w     32.00  96.00   0.50    0.64    --  103.25-125.00-180.00  128
 18  \w    -23.00  30.00   0.50    0.16    --   48.70 -19.00 -30.00  106
 19  \w    -90.00 -63.00   0.50    0.16    --  -48.70-144.00  68.00   54
 20  \w   -119.00 -94.00   0.50    0.16    --  -48.70-144.00  68.00   50
 21  \w   -111.00 -74.00   0.50    0.16    --  -48.70-126.00-123.00   74
 22  \w   -141.00 -69.00   0.50    0.64    -- -101.00-144.00  68.00  144
;
_diffrn_measurement_device 'four-circle diffractometer'
_diffrn_measurement_device_type 'XtaLAB Synergy R, HyPix'
_diffrn_measurement_method '\w scans'
_diffrn_radiation_type CuK\a
_diffrn_radiation_wavelength 1.54184
_diffrn_reflns_av_R_equivalents 0.0717
_diffrn_reflns_av_unetI/netI 0.0437
_diffrn_reflns_Laue_measured_fraction_full 0.993
_diffrn_reflns_Laue_measured_fraction_max 0.993
_diffrn_reflns_limit_h_max 13
_diffrn_reflns_limit_h_min -13
_diffrn_reflns_limit_k_max 18
_diffrn_reflns_limit_k_min -15
_diffrn_reflns_limit_l_max 6
_diffrn_reflns_limit_l_min -8
_diffrn_reflns_number 7665
_diffrn_reflns_point_group_measured_fraction_full 0.993
_diffrn_reflns_point_group_measured_fraction_max 0.993
_diffrn_reflns_theta_full 67.248
_diffrn_reflns_theta_max 67.248
_diffrn_reflns_theta_min 3.983
_exptl_absorpt_coefficient_mu 0.850
_exptl_absorpt_correction_T_max 1.00000
_exptl_absorpt_correction_T_min 0.44652
_exptl_absorpt_correction_type multi-scan
_exptl_absorpt_process_details
;
CrysAlisPro 1.171.40.84a (Rigaku Oxford Diffraction, 2020)
Empirical absorption correction using spherical harmonics,
implemented in SCALE3 ABSPACK scaling algorithm.
;
_exptl_crystal_colour 'clear light colourless'
_exptl_crystal_colour_lustre clear
_exptl_crystal_colour_modifier light
_exptl_crystal_colour_primary colourless
_exptl_crystal_density_diffrn 1.455
_exptl_crystal_description needle
_exptl_crystal_F_000 544
_refine_diff_density_max 0.244
_refine_diff_density_min -0.248
_refine_diff_density_rms 0.065
_refine_ls_extinction_coef 0.0027(4)
_refine_ls_extinction_expression Fc^*^=kFc[1+0.001xFc^2^\l^3^/sin(2\q)]^-1/4^
_refine_ls_extinction_method 'SHELXL-2018/3 (Sheldrick 2018)'
_refine_ls_goodness_of_fit_ref 1.100
_refine_ls_hydrogen_treatment constr
_refine_ls_matrix_type full
_refine_ls_number_parameters 182
_refine_ls_number_reflns 2154
_refine_ls_number_restraints 0
_refine_ls_restrained_S_all 1.100
_refine_ls_R_factor_all 0.0917
_refine_ls_R_factor_gt 0.0752
_refine_ls_shift/su_max 0.001
_refine_ls_shift/su_mean 0.000
_refine_ls_structure_factor_coef Fsqd
_refine_ls_weighting_details 'w=1/[\s^2^(Fo^2^)+(0.0520P)^2^+1.1167P] where P=(Fo^2^+2Fc^2^)/3'
_refine_ls_weighting_scheme calc
_refine_ls_wR_factor_gt 0.1559
_refine_ls_wR_factor_ref 0.1613
_reflns_Friedel_coverage 0.000
_reflns_number_gt 1812
_reflns_number_total 2154
_reflns_threshold_expression 'I > 2\s(I)'
_cod_data_source_file d6cc02074g2.cif
_cod_data_source_block tbd-hof
_cod_original_cell_volume 1206.20(6)
_cod_database_code 7135953
_shelx_shelxl_version_number 2018/3
_shelx_space_group_comment
;
The symmetry employed for this shelxl refinement is uniquely defined
by the following loop, which should always be used as a source of
symmetry information in preference to the above space-group names.
They are only intended as comments.
;
_olex2_refinement_description
;
1. Fixed Uiso
 At 1.2 times of:
  All C(H) groups
2.a Aromatic/amide H refined with riding coordinates:
 C8(H8), C18(H18), C7(H7), C12(H12), C6(H6), C16(H16), C15(H15), C17(H17)
;
_olex2_submission_special_instructions 'No special instructions were received'
_oxdiff_exptl_absorpt_empirical_details
;
Empirical correction (ABSPACK) includes:
- Absorption correction using spherical harmonics
- Frame scaling
;

loop_
_space_group_symop_operation_xyz
'x, y, z'
'-x, y+1/2, -z+1/2'
'-x, -y, -z'
'x, -y-1/2, z-1/2'

loop_
_atom_site_label
_atom_site_type_symbol
_atom_site_fract_x
_atom_site_fract_y
_atom_site_fract_z
_atom_site_U_iso_or_equiv
_atom_site_adp_type
_atom_site_occupancy
_atom_site_site_symmetry_order
_atom_site_calc_flag
_atom_site_refinement_flags_posn
_atom_site_refinement_flags_adp
_atom_site_refinement_flags_occupancy
_atom_site_disorder_assembly
_atom_site_disorder_group
O20 O 0.46491(18) 0.79060(13) 0.7494(3) 0.0599(6) Uani 1 1 d . . . . .
O19 O 0.57411(19) 0.51086(12) 0.7483(3) 0.0617(6) Uani 1 1 d . . . . .
N1 N 0.52376(18) 0.65208(14) 0.7436(3) 0.0431(5) Uani 1 1 d . . . . .
N11 N 0.40406(19) 0.62824(15) 0.7143(3) 0.0479(6) Uani 1 1 d . . . . .
C10 C 0.5473(2) 0.74073(16) 0.7563(4) 0.0411(6) Uani 1 1 d . . . . .
C9 C 0.6728(2) 0.76520(16) 0.7777(3) 0.0386(6) Uani 1 1 d . . . . .
C4 C 0.7619(2) 0.70104(16) 0.7919(3) 0.0389(6) Uani 1 1 d . . . . .
C3 C 0.7332(2) 0.61283(17) 0.7837(3) 0.0422(6) Uani 1 1 d . . . . .
C2 C 0.6082(2) 0.58438(16) 0.7568(4) 0.0437(6) Uani 1 1 d . . . . .
C8 C 0.7033(3) 0.85132(17) 0.7847(4) 0.0479(6) Uani 1 1 d . . . . .
H8 H 0.643743 0.892873 0.773446 0.057 Uiso 1 1 calc R U . . .
C5 C 0.8834(2) 0.72714(19) 0.8163(4) 0.0487(7) Uani 1 1 d . . . . .
N13 N 0.2339(2) 0.5920(2) 0.7722(4) 0.0709(8) Uani 1 1 d . . . . .
N14 N 0.2158(2) 0.6070(2) 0.5702(5) 0.0793(9) Uani 1 1 d . . . . .
C18 C 0.8234(3) 0.5522(2) 0.7989(4) 0.0544(7) Uani 1 1 d . . . . .
H18 H 0.804784 0.493979 0.794638 0.065 Uiso 1 1 calc R U . . .
C7 C 0.8227(3) 0.8762(2) 0.8084(4) 0.0563(8) Uani 1 1 d . . . . .
H7 H 0.842520 0.934275 0.813049 0.068 Uiso 1 1 calc R U . . .
C12 C 0.3470(3) 0.6051(2) 0.8533(5) 0.0583(8) Uani 1 1 d . . . . .
H12 H 0.383690 0.599429 0.987768 0.070 Uiso 1 1 calc R U . . .
C6 C 0.9105(3) 0.8157(2) 0.8247(4) 0.0566(8) Uani 1 1 d . . . . .
H6 H 0.989919 0.833151 0.841665 0.068 Uiso 1 1 calc R U . . .
C16 C 0.9717(3) 0.6630(2) 0.8296(4) 0.0614(8) Uani 1 1 d . . . . .
H16 H 1.051539 0.679074 0.844645 0.074 Uiso 1 1 calc R U . . .
C15 C 0.3187(3) 0.6284(2) 0.5414(5) 0.0687(9) Uani 1 1 d . . . . .
H15 H 0.331965 0.641920 0.418940 0.082 Uiso 1 1 calc R U . . .
C17 C 0.9427(3) 0.5786(2) 0.8208(4) 0.0623(9) Uani 1 1 d . . . . .
H17 H 1.002743 0.537592 0.829415 0.075 Uiso 1 1 calc R U . . .

loop_
_atom_site_aniso_label
_atom_site_aniso_U_11
_atom_site_aniso_U_22
_atom_site_aniso_U_33
_atom_site_aniso_U_23
_atom_site_aniso_U_13
_atom_site_aniso_U_12
O20 0.0532(12) 0.0504(11) 0.0795(15) 0.0002(10) 0.0232(10) 0.0108(9)
O19 0.0685(14) 0.0408(11) 0.0750(15) 0.0024(9) 0.0167(11) -0.0023(9)
N1 0.0383(12) 0.0427(12) 0.0479(12) 0.0020(9) 0.0101(9) -0.0005(9)
N11 0.0391(12) 0.0550(14) 0.0495(13) 0.0000(10) 0.0113(10) -0.0051(10)
C10 0.0488(15) 0.0417(13) 0.0332(13) 0.0026(10) 0.0116(10) 0.0046(11)
C9 0.0467(14) 0.0441(13) 0.0245(12) -0.0006(9) 0.0085(10) -0.0006(10)
C4 0.0432(14) 0.0514(15) 0.0211(11) 0.0023(10) 0.0062(9) 0.0024(11)
C3 0.0505(15) 0.0474(14) 0.0290(13) 0.0036(10) 0.0105(10) 0.0082(11)
C2 0.0541(16) 0.0408(14) 0.0359(14) 0.0027(10) 0.0110(11) 0.0048(11)
C8 0.0611(17) 0.0450(15) 0.0370(14) -0.0001(11) 0.0117(12) -0.0024(12)
C5 0.0441(15) 0.0698(19) 0.0311(13) 0.0034(12) 0.0077(10) 0.0016(13)
N13 0.0559(17) 0.083(2) 0.080(2) -0.0062(15) 0.0273(14) -0.0116(14)
N14 0.0506(16) 0.108(2) 0.079(2) -0.0076(17) 0.0145(14) -0.0159(15)
C18 0.0646(19) 0.0539(17) 0.0444(16) 0.0061(12) 0.0131(13) 0.0159(14)
C7 0.069(2) 0.0559(17) 0.0434(16) -0.0019(13) 0.0131(13) -0.0171(15)
C12 0.0607(19) 0.0622(18) 0.0568(18) 0.0029(14) 0.0240(14) -0.0062(14)
C6 0.0510(17) 0.075(2) 0.0415(16) 0.0007(14) 0.0084(12) -0.0164(15)
C16 0.0438(16) 0.090(2) 0.0503(17) 0.0115(16) 0.0120(13) 0.0080(15)
C15 0.0511(18) 0.099(3) 0.0539(19) -0.0021(17) 0.0090(14) -0.0144(17)
C17 0.0518(18) 0.083(2) 0.0523(18) 0.0121(16) 0.0136(13) 0.0263(16)

loop_
_atom_type_symbol
_atom_type_description
_atom_type_scat_dispersion_real
_atom_type_scat_dispersion_imag
_atom_type_scat_source
C C 0.0181 0.0091 'International Tables Vol C Tables 4.2.6.8 and 6.1.1.4'
H H 0.0000 0.0000 'International Tables Vol C Tables 4.2.6.8 and 6.1.1.4'
N N 0.0311 0.0180 'International Tables Vol C Tables 4.2.6.8 and 6.1.1.4'
O O 0.0492 0.0322 'International Tables Vol C Tables 4.2.6.8 and 6.1.1.4'

loop_
_geom_angle_atom_site_label_1
_geom_angle_atom_site_label_2
_geom_angle_atom_site_label_3
_geom_angle
_geom_angle_site_symmetry_1
_geom_angle_site_symmetry_3
_geom_angle_publ_flag
N11 N1 C10 116.1(2) . . ?
N11 N1 C2 116.5(2) . . ?
C10 N1 C2 127.5(2) . . ?
C12 N11 N1 127.5(2) . . ?
C15 N11 N1 126.8(2) . . ?
C15 N11 C12 105.6(3) . . ?
O20 C10 N1 119.4(2) . . ?
O20 C10 C9 125.1(2) . . ?
N1 C10 C9 115.5(2) . . ?
C4 C9 C10 120.0(2) . . ?
C8 C9 C10 119.4(2) . . ?
C8 C9 C4 120.6(2) . . ?
C9 C4 C5 118.5(2) . . ?
C3 C4 C9 121.8(2) . . ?
C3 C4 C5 119.7(2) . . ?
C4 C3 C2 120.7(2) . . ?
C18 C3 C4 119.9(3) . . ?
C18 C3 C2 119.5(3) . . ?
O19 C2 N1 119.6(2) . . ?
O19 C2 C3 126.0(2) . . ?
N1 C2 C3 114.4(2) . . ?
C9 C8 H8 119.8 . . ?
C9 C8 C7 120.4(3) . . ?
C7 C8 H8 119.8 . . ?
C6 C5 C4 118.9(3) . . ?
C16 C5 C4 118.2(3) . . ?
C16 C5 C6 122.9(3) . . ?
C12 N13 N14 106.9(3) . . ?
C15 N14 N13 107.2(3) . . ?
C3 C18 H18 120.0 . . ?
C3 C18 C17 120.0(3) . . ?
C17 C18 H18 120.0 . . ?
C8 C7 H7 120.0 . . ?
C6 C7 C8 120.1(3) . . ?
C6 C7 H7 120.0 . . ?
N11 C12 H12 124.9 . . ?
N13 C12 N11 110.1(3) . . ?
N13 C12 H12 124.9 . . ?
C5 C6 H6 119.3 . . ?
C7 C6 C5 121.5(3) . . ?
C7 C6 H6 119.3 . . ?
C5 C16 H16 119.3 . . ?
C17 C16 C5 121.4(3) . . ?
C17 C16 H16 119.3 . . ?
N11 C15 H15 124.9 . . ?
N14 C15 N11 110.2(3) . . ?
N14 C15 H15 124.9 . . ?
C18 C17 H17 119.6 . . ?
C16 C17 C18 120.8(3) . . ?
C16 C17 H17 119.6 . . ?

loop_
_geom_bond_atom_site_label_1
_geom_bond_atom_site_label_2
_geom_bond_distance
_geom_bond_site_symmetry_2
_geom_bond_publ_flag
O20 C10 1.215(3) . ?
O19 C2 1.206(3) . ?
N1 N11 1.387(3) . ?
N1 C10 1.404(3) . ?
N1 C2 1.419(3) . ?
N11 C12 1.352(4) . ?
N11 C15 1.346(4) . ?
C10 C9 1.461(4) . ?
C9 C4 1.415(3) . ?
C9 C8 1.383(4) . ?
C4 C3 1.410(4) . ?
C4 C5 1.421(4) . ?
C3 C2 1.468(4) . ?
C3 C18 1.385(4) . ?
C8 H8 0.9300 . ?
C8 C7 1.392(4) . ?
C5 C6 1.410(4) . ?
C5 C16 1.408(4) . ?
N13 N14 1.392(4) . ?
N13 C12 1.293(4) . ?
N14 C15 1.292(4) . ?
C18 H18 0.9300 . ?
C18 C17 1.400(4) . ?
C7 H7 0.9300 . ?
C7 C6 1.363(4) . ?
C12 H12 0.9300 . ?
C6 H6 0.9300 . ?
C16 H16 0.9300 . ?
C16 C17 1.353(5) . ?
C15 H15 0.9300 . ?
C17 H17 0.9300 . ?

loop_
_geom_torsion_atom_site_label_1
_geom_torsion_atom_site_label_2
_geom_torsion_atom_site_label_3
_geom_torsion_atom_site_label_4
_geom_torsion
_geom_torsion_site_symmetry_1
_geom_torsion_site_symmetry_2
_geom_torsion_site_symmetry_3
_geom_torsion_site_symmetry_4
_geom_torsion_publ_flag
O20 C10 C9 C4 177.5(2) . . . . ?
O20 C10 C9 C8 -2.3(4) . . . . ?
N1 N11 C12 N13 176.3(3) . . . . ?
N1 N11 C15 N14 -176.4(3) . . . . ?
N1 C10 C9 C4 -2.4(3) . . . . ?
N1 C10 C9 C8 177.9(2) . . . . ?
N11 N1 C10 O20 3.0(3) . . . . ?
N11 N1 C10 C9 -177.19(19) . . . . ?
N11 N1 C2 O19 -2.2(3) . . . . ?
N11 N1 C2 C3 178.8(2) . . . . ?
C10 N1 N11 C12 -95.6(3) . . . . ?
C10 N1 N11 C15 80.1(4) . . . . ?
C10 N1 C2 O19 178.0(2) . . . . ?
C10 N1 C2 C3 -1.0(4) . . . . ?
C10 C9 C4 C3 0.8(3) . . . . ?
C10 C9 C4 C5 -178.9(2) . . . . ?
C10 C9 C8 C7 178.9(2) . . . . ?
C9 C4 C3 C2 0.9(3) . . . . ?
C9 C4 C3 C18 -179.8(2) . . . . ?
C9 C4 C5 C6 -0.2(3) . . . . ?
C9 C4 C5 C16 -179.7(2) . . . . ?
C9 C8 C7 C6 0.1(4) . . . . ?
C4 C9 C8 C7 -0.8(4) . . . . ?
C4 C3 C2 O19 -179.8(2) . . . . ?
C4 C3 C2 N1 -0.9(3) . . . . ?
C4 C3 C18 C17 -0.5(4) . . . . ?
C4 C5 C6 C7 -0.5(4) . . . . ?
C4 C5 C16 C17 -0.4(4) . . . . ?
C3 C4 C5 C6 -179.9(2) . . . . ?
C3 C4 C5 C16 0.6(3) . . . . ?
C3 C18 C17 C16 0.7(4) . . . . ?
C2 N1 N11 C12 84.6(3) . . . . ?
C2 N1 N11 C15 -99.7(3) . . . . ?
C2 N1 C10 O20 -177.3(2) . . . . ?
C2 N1 C10 C9 2.6(4) . . . . ?
C2 C3 C18 C17 178.8(2) . . . . ?
C8 C9 C4 C3 -179.5(2) . . . . ?
C8 C9 C4 C5 0.9(3) . . . . ?
C8 C7 C6 C5 0.6(4) . . . . ?
C5 C4 C3 C2 -179.4(2) . . . . ?
C5 C4 C3 C18 -0.2(3) . . . . ?
C5 C16 C17 C18 -0.2(5) . . . . ?
N13 N14 C15 N11 0.0(4) . . . . ?
N14 N13 C12 N11 0.2(4) . . . . ?
C18 C3 C2 O19 0.9(4) . . . . ?
C18 C3 C2 N1 179.8(2) . . . . ?
C12 N11 C15 N14 0.1(4) . . . . ?
C12 N13 N14 C15 -0.1(4) . . . . ?
C6 C5 C16 C17 -179.9(3) . . . . ?
C16 C5 C6 C7 179.0(3) . . . . ?
C15 N11 C12 N13 -0.1(4) . . . . ?
